data_1565680
loop_
_publ_author_name
'Zhang, Lun'
'Yang, Pei-Pei'
'Li, Ling-Fei'
'Hu, Yi-Ye'
'Mei, Xue-Lan'

_publ_section_title
;
 A tridecanuclear {ZnGd12} nanoscopic cluster exhibiting large
 magnetocaloric effect
;
_journal_name_full 'Inorganica Chimica Acta'
_journal_page_first 119170
_journal_paper_doi 10.1016/j.ica.2019.119170
_journal_volume 499
_journal_year 2020
_chemical_formula_sum 'C128 H222 Gd12 N18 O89 Zn'
_chemical_formula_weight 5389.61
_space_group_IT_number 2
_space_group_name_Hall '-P 1'
_space_group_name_H-M_alt 'P -1'
_symmetry_cell_setting triclinic
_symmetry_space_group_name_H-M 'P -1'
_atom_sites_solution_hydrogens geom
_atom_sites_solution_primary direct
_atom_sites_solution_secondary difmap
_audit_creation_method SHELXL-97
_cell_angle_alpha 69.79(3)
_cell_angle_beta 72.86(3)
_cell_angle_gamma 75.00(3)
_cell_formula_units_Z 1
_cell_length_a 16.742(3)
_cell_length_b 19.257(4)
_cell_length_c 19.408(4)
_cell_measurement_reflns_used 9325
_cell_measurement_temperature 113(2)
_cell_measurement_theta_max 27.864
_cell_measurement_theta_min 1.961
_cell_volume 5524(2)
_computing_cell_refinement crystalclear
_computing_data_collection crystalclear
_computing_data_reduction crystalclear
_computing_molecular_graphics 'Bruker SHELXTL'
_computing_publication_material 'Bruker SHELXTL'
_computing_structure_refinement 'SHELXL-97 (Sheldrick, 1997)'
_computing_structure_solution 'SHELXS-97 (Sheldrick, 1990)'
_diffrn_ambient_temperature 113(2)
_diffrn_measured_fraction_theta_full 0.975
_diffrn_measured_fraction_theta_max 0.975
_diffrn_measurement_device_type 'rigaku saturn'
_diffrn_measurement_method '\w scans'
_diffrn_radiation_monochromator confocal
_diffrn_radiation_source 'rotating anode'
_diffrn_radiation_type MoK\a
_diffrn_radiation_wavelength 0.71073
_diffrn_reflns_av_R_equivalents 0.0647
_diffrn_reflns_av_sigmaI/netI 0.0878
_diffrn_reflns_limit_h_max 19
_diffrn_reflns_limit_h_min -19
_diffrn_reflns_limit_k_max 22
_diffrn_reflns_limit_k_min -22
_diffrn_reflns_limit_l_max 23
_diffrn_reflns_limit_l_min -23
_diffrn_reflns_number 44517
_diffrn_reflns_theta_full 25.00
_diffrn_reflns_theta_max 25.00
_diffrn_reflns_theta_min 1.29
_diffrn_standards_decay_% 0
_diffrn_standards_interval_count 0
_diffrn_standards_interval_time 0
_diffrn_standards_number 0
_exptl_absorpt_coefficient_mu 3.735
_exptl_absorpt_correction_T_max 0.7543
_exptl_absorpt_correction_T_min 0.5221
_exptl_absorpt_correction_type multi-scan
_exptl_absorpt_process_details crystalclear
_exptl_crystal_colour yellow
_exptl_crystal_density_diffrn 1.620
_exptl_crystal_density_method 'not measured'
_exptl_crystal_description block
_exptl_crystal_F_000 2626
_exptl_crystal_size_max 0.20
_exptl_crystal_size_mid 0.18
_exptl_crystal_size_min 0.08
_refine_diff_density_max 2.125
_refine_diff_density_min -1.766
_refine_diff_density_rms 0.347
_refine_ls_extinction_coef 0.00266(6)
_refine_ls_extinction_expression Fc^*^=kFc[1+0.001xFc^2^\l^3^/sin(2\q)]^-1/4^
_refine_ls_extinction_method SHELXL
_refine_ls_goodness_of_fit_ref 1.084
_refine_ls_hydrogen_treatment constr
_refine_ls_matrix_type full
_refine_ls_number_parameters 1189
_refine_ls_number_reflns 18959
_refine_ls_number_restraints 265
_refine_ls_restrained_S_all 1.090
_refine_ls_R_factor_all 0.0731
_refine_ls_R_factor_gt 0.0602
_refine_ls_shift/su_max 0.002
_refine_ls_shift/su_mean 0.000
_refine_ls_structure_factor_coef Fsqd
_refine_ls_weighting_details 'calc w=1/[\s^2^(Fo^2^)+(0.0823P)^2^+41.0139P] where P=(Fo^2^+2Fc^2^)/3'
_refine_ls_weighting_scheme calc
_refine_ls_wR_factor_gt 0.1635
_refine_ls_wR_factor_ref 0.1751
_reflns_number_gt 15724
_reflns_number_total 18959
_reflns_threshold_expression >2sigma(I)
_cod_data_source_file ICA-2020-499-119170.cif
_cod_data_source_block shelxs
_cod_depositor_comments
;
The following automatic conversions were performed:

data item '_exptl_absorpt_correction_type' value 'MULTI-SCAN' was
changed to 'multi-scan' in accordance with the built-in table derived
from the CIF Core dictionary named 'cif_core.dic' version 2.4.5 last
updated on 2014-11-21.

data item '_symmetry_cell_setting' value 'Triclinic' was changed to
'triclinic' in accordance with the built-in table derived from the
CIF Core dictionary named 'cif_core.dic' version 2.4.5 last updated
on 2014-11-21.

Automatic conversion script
Id: cif_fix_values 8738 2021-04-28 16:35:53Z antanas 
;
_cod_original_cell_volume 5524.5(19)
_cod_original_sg_symbol_H-M P-1
_cod_database_code 1565680

loop_
_symmetry_equiv_pos_as_xyz
'x, y, z'
'-x, -y, -z'

loop_
_atom_site_label
_atom_site_type_symbol
_atom_site_fract_x
_atom_site_fract_y
_atom_site_fract_z
_atom_site_U_iso_or_equiv
_atom_site_adp_type
_atom_site_occupancy
_atom_site_symmetry_multiplicity
_atom_site_calc_flag
_atom_site_refinement_flags
_atom_site_disorder_assembly
_atom_site_disorder_group
Zn1 Zn 1.0000 0.5000 0.5000 0.0179(3) Uani 1 2 d S . .
Gd1 Gd 0.80176(2) 0.701511(18) 0.454302(18) 0.01973(8) Uani 1 1 d . . .
Gd2 Gd 0.76598(2) 0.791312(19) 0.621249(18) 0.02168(8) Uani 1 1 d . . .
Gd3 Gd 0.75278(2) 0.606405(19) 0.799194(17) 0.01867(8) Uani 1 1 d . . .
Gd4 Gd 0.85105(2) 0.420603(18) 0.732360(17) 0.01928(8) Uani 1 1 d U . .
Gd5 Gd 0.95595(2) 0.706563(18) 0.728585(17) 0.01891(8) Uani 1 1 d . . .
Gd6 Gd 1.13269(2) 0.620674(18) 0.575675(17) 0.01774(8) Uani 1 1 d . . .
N1 N 0.6599(3) 0.6555(3) 0.4831(3) 0.0221(15) Uani 1 1 d . . .
N2 N 0.6671(4) 0.5885(3) 0.4682(3) 0.0277(15) Uani 1 1 d . . .
N3 N 0.9534(5) 0.3448(3) 0.8186(3) 0.0361(19) Uani 1 1 d . . .
N4 N 1.0295(5) 0.3060(4) 0.7846(3) 0.045(2) Uani 1 1 d . . .
N5 N 1.1742(3) 0.7366(3) 0.4674(3) 0.0208(13) Uani 1 1 d . . .
N6 N 1.1881(4) 0.7317(3) 0.3947(3) 0.0252(15) Uani 1 1 d . . .
N7 N 0.7733(4) 0.6070(4) 0.6449(4) 0.0329(17) Uani 1 1 d U . .
N8 N 0.9325(4) 0.7198(3) 0.5547(4) 0.0333(17) Uani 1 1 d U . .
N9 N 0.9582(4) 0.5595(4) 0.7150(3) 0.0297(15) Uani 1 1 d U . .
C1 C 0.6266(6) 0.9632(4) 0.5812(5) 0.039(2) Uani 1 1 d . . .
H1A H 0.6000 0.9993 0.5425 0.047 Uiso 1 1 calc R . .
H1B H 0.6762 0.9794 0.5814 0.047 Uiso 1 1 calc R . .
H1C H 0.5875 0.9590 0.6293 0.047 Uiso 1 1 calc R . .
C2 C 0.6195(5) 0.7931(4) 0.5388(4) 0.0238(18) Uani 1 1 d . . .
C3 C 0.5886(5) 0.8611(4) 0.5584(4) 0.030(2) Uani 1 1 d . . .
C4 C 0.5031(5) 0.8927(4) 0.5674(4) 0.034(2) Uani 1 1 d . . .
H4 H 0.4833 0.9373 0.5804 0.041 Uiso 1 1 calc R . .
C5 C 0.4475(5) 0.8570(5) 0.5567(5) 0.043(3) Uani 1 1 d . . .
H5 H 0.3900 0.8774 0.5638 0.051 Uiso 1 1 calc R . .
C6 C 0.4758(5) 0.7926(4) 0.5362(4) 0.032(2) Uani 1 1 d . . .
H6 H 0.4376 0.7699 0.5286 0.038 Uiso 1 1 calc R . .
C7 C 0.5628(4) 0.7598(4) 0.5263(4) 0.029(2) Uani 1 1 d . . .
C8 C 0.5836(5) 0.6917(4) 0.5042(4) 0.029(2) Uani 1 1 d . . .
H8 H 0.5383 0.6716 0.5051 0.035 Uiso 1 1 calc R . .
C9 C 0.5945(5) 0.5557(5) 0.4791(6) 0.057(3) Uani 1 1 d . . .
H9A H 0.6122 0.5133 0.4597 0.068 Uiso 1 1 calc R . .
H9B H 0.5540 0.5924 0.4531 0.068 Uiso 1 1 calc R . .
H9C H 0.5689 0.5397 0.5320 0.068 Uiso 1 1 calc R . .
C10 C 0.7479(4) 0.5544(4) 0.4413(4) 0.0228(17) Uani 1 1 d . . .
C11 C 0.6110(6) 0.5526(5) 0.9753(5) 0.047(3) Uani 1 1 d . . .
H11A H 0.5794 0.5132 1.0059 0.056 Uiso 1 1 calc R . .
H11B H 0.5766 0.5917 0.9446 0.056 Uiso 1 1 calc R . .
H11C H 0.6270 0.5728 1.0072 0.056 Uiso 1 1 calc R . .
C12 C 0.8069(5) 0.4326(4) 0.9085(4) 0.032(2) Uani 1 1 d . . .
C13 C 0.7404(6) 0.4603(5) 0.9603(4) 0.043(3) Uani 1 1 d . . .
C14 C 0.7294(7) 0.4258(5) 1.0386(5) 0.058(3) Uani 1 1 d . . .
H14 H 0.6836 0.4442 1.0722 0.069 Uiso 1 1 calc R . .
C15 C 0.7880(9) 0.3643(6) 1.0639(5) 0.091(5) Uani 1 1 d . . .
H15 H 0.7830 0.3421 1.1154 0.109 Uiso 1 1 calc R . .
C16 C 0.8530(8) 0.3355(6) 1.0150(5) 0.074(4) Uani 1 1 d . . .
H16 H 0.8901 0.2922 1.0335 0.088 Uiso 1 1 calc R . .
C17 C 0.8654(6) 0.3706(5) 0.9357(4) 0.046(3) Uani 1 1 d . . .
C18 C 0.9376(7) 0.3333(5) 0.8912(4) 0.054(3) Uani 1 1 d . . .
H18 H 0.9765 0.2977 0.9168 0.065 Uiso 1 1 calc R . .
C19 C 1.0907(7) 0.2576(7) 0.8271(5) 0.099(4) Uani 1 1 d . . .
H19A H 1.1342 0.2309 0.7960 0.119 Uiso 1 1 calc R . .
H19B H 1.0630 0.2224 0.8704 0.119 Uiso 1 1 calc R . .
H19C H 1.1156 0.2873 0.8432 0.119 Uiso 1 1 calc R . .
C20 C 1.0408(5) 0.3153(4) 0.7094(4) 0.0243(18) Uani 1 1 d . . .
C21 C 1.0598(5) 0.7875(5) 0.8076(4) 0.040(2) Uani 1 1 d . . .
H21A H 1.1146 0.7917 0.8104 0.048 Uiso 1 1 calc R . .
H21B H 1.0376 0.7491 0.8510 0.048 Uiso 1 1 calc R . .
H21C H 1.0220 0.8347 0.8063 0.048 Uiso 1 1 calc R . .
C22 C 1.1146(4) 0.8089(4) 0.6738(4) 0.0228(17) Uani 1 1 d . . .
C23 C 1.1501(5) 0.8682(4) 0.6671(4) 0.0301(18) Uani 1 1 d . . .
H23 H 1.1429 0.8848 0.7086 0.036 Uiso 1 1 calc R . .
C24 C 1.1976(5) 0.9033(4) 0.5959(4) 0.034(2) Uani 1 1 d . . .
H24 H 1.2226 0.9436 0.5899 0.041 Uiso 1 1 calc R . .
C25 C 1.2068(5) 0.8786(4) 0.5373(4) 0.030(2) Uani 1 1 d . . .
H25 H 1.2361 0.9043 0.4905 0.036 Uiso 1 1 calc R . .
C26 C 1.1745(4) 0.8156(4) 0.5420(4) 0.0229(17) Uani 1 1 d . . .
C27 C 1.1243(4) 0.7801(4) 0.6139(4) 0.0233(17) Uani 1 1 d . . .
C28 C 1.1857(5) 0.7981(4) 0.4734(4) 0.0266(18) Uani 1 1 d . . .
H28 H 1.2031 0.8345 0.4287 0.032 Uiso 1 1 calc R . .
C29 C 1.2153(6) 0.7893(4) 0.3284(4) 0.045(2) Uani 1 1 d . . .
H29A H 1.2156 0.7763 0.2848 0.054 Uiso 1 1 calc R . .
H29B H 1.2715 0.7947 0.3262 0.054 Uiso 1 1 calc R . .
H29C H 1.1771 0.8359 0.3294 0.054 Uiso 1 1 calc R . .
C30 C 1.1787(4) 0.6649(4) 0.3891(4) 0.0204(17) Uani 1 1 d . . .
C31 C 0.7451(6) 0.8440(5) 0.3591(4) 0.042(2) Uani 1 1 d . . .
C32 C 0.6933(4) 0.9170(4) 0.3193(3) 0.056(3) Uani 1 1 d DU . .
C33 C 0.7095(5) 0.9812(4) 0.3397(4) 0.085(4) Uani 1 1 d DU . .
H33A H 0.7663 0.9901 0.3151 0.102 Uiso 1 1 calc R . .
H33B H 0.7025 0.9680 0.3933 0.102 Uiso 1 1 calc R . .
H33C H 0.6698 1.0260 0.3234 0.102 Uiso 1 1 calc R . .
C34 C 0.7248(5) 0.9231(5) 0.2353(3) 0.064(3) Uani 1 1 d DU . .
H34A H 0.6926 0.9667 0.2069 0.077 Uiso 1 1 calc R . .
H34B H 0.7179 0.8790 0.2268 0.077 Uiso 1 1 calc R . .
H34C H 0.7838 0.9275 0.2196 0.077 Uiso 1 1 calc R . .
C35 C 0.5950(4) 0.9179(6) 0.3416(6) 0.099(4) Uani 1 1 d DU . .
H35A H 0.5764 0.9017 0.3955 0.118 Uiso 1 1 calc R . .
H35B H 0.5824 0.8846 0.3206 0.118 Uiso 1 1 calc R . .
H35C H 0.5660 0.9680 0.3223 0.118 Uiso 1 1 calc R . .
C36 C 0.6035(5) 0.7636(5) 0.7812(4) 0.034(2) Uani 1 1 d . . .
C37 C 0.5211(7) 0.8050(6) 0.8226(5) 0.057(3) Uani 1 1 d . . .
C38 C 0.5006(9) 0.8835(7) 0.7782(8) 0.097(4) Uani 1 1 d U . .
H38A H 0.4522 0.9088 0.8069 0.117 Uiso 1 1 calc R . .
H38B H 0.4879 0.8850 0.7325 0.117 Uiso 1 1 calc R . .
H38C H 0.5482 0.9080 0.7661 0.117 Uiso 1 1 calc R . .
C39 C 0.4529(10) 0.7595(9) 0.8391(9) 0.113(3) Uani 1 1 d U . .
H39A H 0.3994 0.7848 0.8618 0.135 Uiso 1 1 calc R . .
H39B H 0.4671 0.7107 0.8729 0.135 Uiso 1 1 calc R . .
H39C H 0.4487 0.7543 0.7929 0.135 Uiso 1 1 calc R . .
C40 C 0.5332(8) 0.7992(7) 0.8993(6) 0.081(4) Uani 1 1 d . . .
H40A H 0.5778 0.8254 0.8925 0.098 Uiso 1 1 calc R . .
H40B H 0.5480 0.7473 0.9263 0.098 Uiso 1 1 calc R . .
H40C H 0.4814 0.8213 0.9275 0.098 Uiso 1 1 calc R . .
C41 C 0.8462(5) 0.8863(4) 0.6939(4) 0.032(2) Uani 1 1 d U . .
C42 C 0.8283(6) 0.9530(5) 0.7251(5) 0.053(2) Uani 1 1 d U . .
C43 C 0.8147(11) 0.9207(9) 0.8094(8) 0.120(5) Uani 1 1 d U . .
H43A H 0.8524 0.8736 0.8216 0.144 Uiso 1 1 calc R . .
H43B H 0.7570 0.9130 0.8305 0.144 Uiso 1 1 calc R . .
H43C H 0.8259 0.9550 0.8300 0.144 Uiso 1 1 calc R . .
C44 C 0.9010(10) 0.9868(9) 0.6982(10) 0.122(5) Uani 1 1 d U . .
H44A H 0.8990 1.0168 0.7294 0.147 Uiso 1 1 calc R . .
H44B H 0.9029 1.0181 0.6473 0.147 Uiso 1 1 calc R . .
H44C H 0.9509 0.9485 0.6996 0.147 Uiso 1 1 calc R . .
C45 C 0.7496(6) 1.0088(5) 0.7067(6) 0.053(3) Uani 1 1 d . . .
H45A H 0.7424 1.0503 0.7259 0.064 Uiso 1 1 calc R . .
H45B H 0.7008 0.9847 0.7295 0.064 Uiso 1 1 calc R . .
H45C H 0.7556 1.0269 0.6530 0.064 Uiso 1 1 calc R . .
C46 C 0.8347(5) 0.6653(4) 0.9070(3) 0.0305(19) Uani 1 1 d D . .
C47 C 0.8296(4) 0.6683(3) 0.9853(3) 0.072(3) Uani 1 1 d DU . .
C48 C 0.8061(6) 0.7513(3) 0.9805(8) 0.136(5) Uani 1 1 d DU . .
H48A H 0.8273 0.7806 0.9300 0.163 Uiso 1 1 calc R . .
H48B H 0.8308 0.7606 1.0146 0.163 Uiso 1 1 calc R . .
H48C H 0.7455 0.7651 0.9940 0.163 Uiso 1 1 calc R . .
C49 C 0.7654(4) 0.6210(4) 1.0435(7) 0.113(4) Uani 1 1 d DU . .
H49A H 0.7128 0.6353 1.0277 0.135 Uiso 1 1 calc R . .
H49B H 0.7560 0.6292 1.0915 0.135 Uiso 1 1 calc R . .
H49C H 0.7871 0.5688 1.0477 0.135 Uiso 1 1 calc R . .
C50 C 0.9182(4) 0.6366(6) 1.0079(8) 0.148(6) Uani 1 1 d DU . .
H50A H 0.9457 0.5936 0.9904 0.178 Uiso 1 1 calc R . .
H50B H 0.9095 0.6224 1.0618 0.178 Uiso 1 1 calc R . .
H50C H 0.9531 0.6747 0.9854 0.178 Uiso 1 1 calc R . .
C51 C 0.7081(6) 0.3556(5) 0.8280(6) 0.080(3) Uani 1 1 d DU . .
C52 C 0.6464(4) 0.3118(4) 0.8930(4) 0.106(4) Uani 1 1 d DU . .
C53 C 0.6773(5) 0.2763(6) 0.9677(4) 0.165(5) Uani 1 1 d DU . .
H53A H 0.7263 0.2380 0.9612 0.198 Uiso 1 1 calc R . .
H53B H 0.6329 0.2543 1.0071 0.198 Uiso 1 1 calc R . .
H53C H 0.6918 0.3144 0.9808 0.198 Uiso 1 1 calc R . .
C54 C 0.6300(7) 0.2499(4) 0.8681(5) 0.132(5) Uani 1 1 d DU . .
H54A H 0.5977 0.2725 0.8299 0.158 Uiso 1 1 calc R . .
H54B H 0.5988 0.2165 0.9107 0.158 Uiso 1 1 calc R . .
H54C H 0.6832 0.2222 0.8483 0.158 Uiso 1 1 calc R . .
C55 C 0.5664(6) 0.3714(4) 0.9024(7) 0.168(6) Uani 1 1 d DU . .
H55A H 0.5798 0.4122 0.9120 0.202 Uiso 1 1 calc R . .
H55B H 0.5236 0.3494 0.9439 0.202 Uiso 1 1 calc R . .
H55C H 0.5455 0.3898 0.8571 0.202 Uiso 1 1 calc R . .
C56 C 1.2570(4) 0.6059(4) 0.6551(4) 0.0261(18) Uani 1 1 d . . .
C57 C 1.3242(5) 0.5987(5) 0.6959(4) 0.034(2) Uani 1 1 d . . .
C58 C 1.3164(5) 0.6764(5) 0.7053(5) 0.057(3) Uani 1 1 d . . .
H58A H 1.3241 0.7131 0.6567 0.068 Uiso 1 1 calc R . .
H58B H 1.3591 0.6748 0.7300 0.068 Uiso 1 1 calc R . .
H58C H 1.2612 0.6899 0.7352 0.068 Uiso 1 1 calc R . .
C59 C 1.3109(5) 0.5399(6) 0.7735(5) 0.052(3) Uani 1 1 d . . .
H59A H 1.2635 0.5599 0.8075 0.063 Uiso 1 1 calc R . .
H59B H 1.3610 0.5274 0.7928 0.063 Uiso 1 1 calc R . .
H59C H 1.2997 0.4955 0.7688 0.063 Uiso 1 1 calc R . .
C60 C 1.4105(5) 0.5752(7) 0.6486(5) 0.060(3) Uani 1 1 d . . .
H60A H 1.4138 0.5262 0.6444 0.072 Uiso 1 1 calc R . .
H60B H 1.4541 0.5738 0.6722 0.072 Uiso 1 1 calc R . .
H60C H 1.4181 0.6107 0.5993 0.072 Uiso 1 1 calc R . .
C61 C 1.0464(6) 0.5492(5) 0.8598(5) 0.053(3) Uani 1 1 d . . .
H61A H 0.9866 0.5498 0.8798 0.063 Uiso 1 1 calc R . .
H61B H 1.0729 0.5449 0.8991 0.063 Uiso 1 1 calc R . .
H61C H 1.0708 0.5070 0.8401 0.063 Uiso 1 1 calc R . .
C62 C 0.5714(6) 0.5946(7) 0.7480(6) 0.068(3) Uani 1 1 d . . .
H62A H 0.5625 0.6481 0.7381 0.082 Uiso 1 1 calc R . .
H62B H 0.5179 0.5776 0.7696 0.082 Uiso 1 1 calc R . .
H62C H 0.5972 0.5819 0.7017 0.082 Uiso 1 1 calc R . .
C63 C 0.9063(7) 0.9060(6) 0.4835(6) 0.066(4) Uani 1 1 d . . .
H63A H 0.9265 0.8926 0.5286 0.079 Uiso 1 1 calc R . .
H63B H 0.9064 0.9585 0.4577 0.079 Uiso 1 1 calc R . .
H63C H 0.9426 0.8768 0.4512 0.079 Uiso 1 1 calc R . .
O1 O 0.6509(3) 0.8908(3) 0.5667(3) 0.0305(13) Uani 1 1 d . . .
O2 O 0.7021(3) 0.7665(3) 0.5342(3) 0.0262(13) Uani 1 1 d . . .
O3 O 0.8075(3) 0.5896(2) 0.4292(2) 0.0199(11) Uani 1 1 d . . .
O4 O 1.2417(3) 0.5073(3) 0.5695(3) 0.0269(12) Uani 1 1 d . . .
O5 O 0.6856(3) 0.5232(3) 0.9280(3) 0.0309(14) Uani 1 1 d . . .
O6 O 0.8118(3) 0.4686(3) 0.8355(2) 0.0253(13) Uani 1 1 d . . .
O7 O 0.9794(3) 0.3541(2) 0.6794(2) 0.0188(11) Uani 1 1 d . . .
O8 O 0.8914(3) 0.7149(3) 0.3247(3) 0.0293(14) Uani 1 1 d . . .
O9 O 1.0676(3) 0.7681(3) 0.7405(3) 0.0295(13) Uani 1 1 d . . .
O10 O 1.0861(3) 0.7226(3) 0.6259(2) 0.0213(11) Uani 1 1 d . . .
O11 O 1.1624(3) 0.6131(3) 0.4521(2) 0.0240(12) Uani 1 1 d . . .
O12 O 0.8131(3) 0.3437(3) 0.6733(2) 0.0236(12) Uani 1 1 d . . .
O13 O 0.7173(3) 0.7855(3) 0.3664(3) 0.0316(13) Uani 1 1 d . . .
O14 O 0.8030(4) 0.8394(3) 0.3906(3) 0.0352(14) Uani 1 1 d . . .
O15 O 0.6368(3) 0.7985(3) 0.7144(3) 0.0339(15) Uani 1 1 d . . .
O16 O 0.6327(3) 0.6981(3) 0.8169(3) 0.0314(15) Uani 1 1 d . . .
O17 O 0.7963(4) 0.8841(3) 0.6572(3) 0.0335(14) Uani 1 1 d . . .
O18 O 0.9105(3) 0.8368(3) 0.7074(3) 0.0312(14) Uani 1 1 d . . .
O19 O 0.8962(3) 0.6950(3) 0.8574(2) 0.0264(13) Uani 1 1 d . . .
O20 O 0.7906(3) 0.6289(3) 0.8961(2) 0.0259(12) Uani 1 1 d . . .
O21 O 0.6961(4) 0.4205(4) 0.7799(4) 0.0600(18) Uani 1 1 d . . .
O22 O 0.7810(5) 0.3215(4) 0.8300(3) 0.0627(19) Uani 1 1 d U . .
O23 O 1.2663(3) 0.6411(3) 0.5860(3) 0.0218(11) Uani 1 1 d . . .
O24 O 1.1910(3) 0.5771(3) 0.6906(2) 0.0256(12) Uani 1 1 d . . .
O25 O 0.9510(3) 0.6163(2) 0.4619(2) 0.0193(11) Uani 1 1 d . . .
H25A H 0.9941 0.6448 0.4426 0.023 Uiso 1 1 calc R . .
O26 O 1.0619(3) 0.5154(2) 0.5741(2) 0.0172(11) Uani 1 1 d . . .
H26 H 1.0643 0.4741 0.6166 0.021 Uiso 1 1 calc R . .
O27 O 0.8887(3) 0.4793(2) 0.5864(2) 0.0174(11) Uani 1 1 d . . .
H27 H 0.8403 0.4957 0.5668 0.021 Uiso 1 1 calc R . .
O28 O 0.8039(3) 0.7266(2) 0.7431(2) 0.0190(11) Uani 1 1 d . . .
H28A H 0.7765 0.7581 0.7768 0.023 Uiso 1 1 calc R . .
O29 O 0.7898(3) 0.6070(2) 0.5771(2) 0.0172(11) Uani 1 1 d . . .
O30 O 0.7480(3) 0.6662(3) 0.6668(2) 0.0225(12) Uani 1 1 d U . .
O31 O 0.7827(3) 0.5442(3) 0.6982(2) 0.0198(12) Uani 1 1 d . . .
O32 O 0.8711(3) 0.7380(3) 0.5211(2) 0.0215(11) Uani 1 1 d . . .
O33 O 0.9156(3) 0.7424(3) 0.6129(2) 0.0210(12) Uani 1 1 d . . .
O34 O 1.0044(3) 0.6828(2) 0.5302(2) 0.0174(11) Uani 1 1 d U . .
O35 O 0.9005(3) 0.5909(2) 0.7597(2) 0.0201(11) Uani 1 1 d U . .
O36 O 0.9569(3) 0.4986(2) 0.7037(2) 0.0193(11) Uani 1 1 d U . .
O37 O 1.0222(3) 0.5954(2) 0.6798(2) 0.0186(11) Uani 1 1 d U . .
O38 O 1.0598(3) 0.6170(3) 0.8009(3) 0.0249(12) Uani 1 1 d . . .
H38 H 1.1136 0.6292 0.7881 0.030 Uiso 1 1 calc R . .
O39 O 0.6258(3) 0.5592(3) 0.7994(3) 0.0400(15) Uani 1 1 d . . .
H39 H 0.6134 0.5148 0.8361 0.048 Uiso 1 1 calc R . .
O40 O 0.8199(3) 0.8911(3) 0.5031(3) 0.0312(14) Uani 1 1 d . . .
H40 H 0.7836 0.9191 0.4711 0.037 Uiso 1 1 calc R . .
C64 C 0.3919(14) 0.5873(12) 0.3427(12) 0.064(5) Uani 0.50 1 d PU A 1
H64A H 0.3801 0.5384 0.3734 0.096 Uiso 0.50 1 calc PR A 1
H64B H 0.4149 0.5868 0.2913 0.096 Uiso 0.50 1 calc PR A 1
H64C H 0.3403 0.6235 0.3457 0.096 Uiso 0.50 1 calc PR A 1
O41 O 0.4490(11) 0.6061(9) 0.3676(9) 0.080(4) Uani 0.50 1 d PU A 1
O42 O 0.3960(5) 0.6806(5) 0.4597(5) 0.085(3) Uani 1 1 d U B 2
C65 C 0.7078(19) 0.6750(16) 0.2741(16) 0.096(5) Uani 0.50 1 d PU C 2
H65A H 0.7538 0.6851 0.2308 0.145 Uiso 0.50 1 calc PR C 2
H65B H 0.6774 0.6415 0.2694 0.145 Uiso 0.50 1 calc PR C 2
H65C H 0.7300 0.6521 0.3187 0.145 Uiso 0.50 1 calc PR C 2
O43 O 0.6604(17) 0.7332(15) 0.2786(14) 0.137(5) Uani 0.50 1 d PU C 2
O44 O 0.3958(13) 0.8385(11) 0.3634(11) 0.102(4) Uani 0.50 1 d PU D 2
O45 O 0.8694(16) 0.1730(14) 0.8750(14) 0.138(5) Uani 0.50 1 d PU E 2
O46 O 0.9945(14) 0.8546(12) 0.2877(13) 0.122(5) Uani 0.50 1 d PU F 1
O47 O 0.9514(16) 0.9569(14) 0.2462(14) 0.140(5) Uani 0.50 1 d PU G 2
O48 O 0.9926(13) 0.8479(11) 0.9681(11) 0.100(4) Uani 0.50 1 d PU . .

loop_
_atom_site_aniso_label
_atom_site_aniso_U_11
_atom_site_aniso_U_22
_atom_site_aniso_U_33
_atom_site_aniso_U_23
_atom_site_aniso_U_13
_atom_site_aniso_U_12
Zn1 0.0151(5) 0.0200(5) 0.0187(5) -0.0049(4) -0.0064(4) -0.0015(4)
Gd1 0.02002(15) 0.02040(15) 0.01874(14) -0.00740(12) -0.01040(12) 0.00578(13)
Gd2 0.02394(16) 0.02018(16) 0.01902(14) -0.00779(12) -0.00816(13) 0.00598(14)
Gd3 0.01643(15) 0.02353(16) 0.01538(14) -0.00722(12) -0.00330(12) -0.00059(13)
Gd4 0.02235(16) 0.01971(15) 0.01434(14) -0.00410(12) -0.00139(12) -0.00566(13)
Gd5 0.02094(15) 0.02049(15) 0.01871(14) -0.00842(12) -0.00643(12) -0.00337(13)
Gd6 0.01425(14) 0.02205(15) 0.02021(14) -0.00789(12) -0.00558(12) -0.00439(13)
N1 0.008(2) 0.027(3) 0.028(3) -0.008(2) -0.007(2) 0.004(2)
N2 0.021(3) 0.031(3) 0.037(3) -0.017(2) -0.016(2) 0.004(3)
N3 0.052(4) 0.023(3) 0.020(3) -0.005(2) -0.010(3) 0.014(3)
N4 0.051(4) 0.058(4) 0.018(3) -0.020(3) -0.018(3) 0.029(4)
N5 0.024(3) 0.023(3) 0.022(2) -0.010(2) -0.009(2) -0.007(2)
N6 0.037(3) 0.020(3) 0.022(3) -0.005(2) -0.010(2) -0.009(3)
N7 0.021(3) 0.039(3) 0.039(3) -0.017(3) -0.007(3) 0.002(3)
N8 0.042(3) 0.023(3) 0.036(3) -0.010(3) -0.012(3) -0.002(3)
N9 0.023(3) 0.043(3) 0.030(3) -0.015(2) -0.013(2) -0.004(2)
C1 0.042(5) 0.027(4) 0.047(4) -0.019(3) -0.015(4) 0.012(4)
C2 0.024(3) 0.023(3) 0.016(3) -0.003(3) -0.005(3) 0.007(3)
C3 0.031(4) 0.023(4) 0.020(3) 0.003(3) -0.007(3) 0.010(3)
C4 0.037(4) 0.021(4) 0.035(4) -0.013(3) -0.005(3) 0.016(3)
C5 0.018(4) 0.032(4) 0.063(5) -0.013(4) -0.002(4) 0.011(3)
C6 0.014(3) 0.031(4) 0.037(4) -0.007(3) 0.002(3) 0.004(3)
C7 0.011(3) 0.036(4) 0.031(4) -0.009(3) -0.002(3) 0.004(3)
C8 0.015(3) 0.032(4) 0.036(4) -0.012(3) -0.010(3) 0.011(3)
C9 0.026(4) 0.067(5) 0.095(6) -0.062(4) -0.006(4) 0.005(4)
C10 0.019(3) 0.028(4) 0.022(3) -0.009(3) -0.010(3) 0.002(3)
C11 0.035(5) 0.055(5) 0.035(4) -0.010(4) 0.016(4) -0.014(4)
C12 0.049(5) 0.026(4) 0.015(3) -0.002(3) -0.004(3) -0.002(4)
C13 0.071(6) 0.027(4) 0.025(4) -0.004(3) -0.010(4) -0.002(4)
C14 0.082(8) 0.049(5) 0.019(4) -0.015(4) 0.012(4) 0.006(5)
C15 0.140(11) 0.069(7) 0.014(4) -0.002(5) -0.006(6) 0.039(8)
C16 0.121(10) 0.051(6) 0.016(4) -0.003(4) -0.010(5) 0.024(6)
C17 0.067(6) 0.045(5) 0.011(3) -0.010(3) 0.002(4) 0.004(5)
C18 0.096(7) 0.035(5) 0.025(4) -0.010(3) -0.033(4) 0.025(5)
C19 0.101(7) 0.125(9) 0.043(5) -0.046(5) -0.043(5) 0.088(7)
C20 0.028(4) 0.020(3) 0.018(3) 0.002(3) -0.006(3) -0.002(3)
C21 0.046(4) 0.057(5) 0.030(4) -0.022(3) -0.011(3) -0.017(4)
C22 0.026(3) 0.022(3) 0.027(3) -0.011(3) -0.003(3) -0.011(3)
C23 0.028(4) 0.038(4) 0.040(3) -0.032(3) -0.004(3) -0.006(3)
C24 0.041(4) 0.030(4) 0.036(4) -0.012(3) -0.002(3) -0.018(3)
C25 0.032(4) 0.025(3) 0.032(4) -0.003(3) 0.002(3) -0.018(3)
C26 0.017(3) 0.029(3) 0.022(3) -0.006(3) -0.001(3) -0.008(3)
C27 0.021(3) 0.019(3) 0.035(3) -0.008(3) -0.014(3) -0.002(3)
C28 0.034(4) 0.021(3) 0.026(3) -0.007(3) -0.002(3) -0.013(3)
C29 0.087(6) 0.025(4) 0.030(4) -0.001(3) -0.015(4) -0.028(4)
C30 0.012(3) 0.023(3) 0.024(3) -0.005(3) -0.001(3) -0.005(3)
C31 0.061(5) 0.043(4) 0.023(3) -0.021(3) -0.025(3) 0.021(4)
C32 0.084(5) 0.044(4) 0.039(4) -0.010(3) -0.036(4) 0.012(4)
C33 0.100(6) 0.072(6) 0.084(5) -0.016(5) -0.043(5) 0.000(5)
C34 0.085(6) 0.047(5) 0.049(4) -0.007(4) -0.022(4) 0.005(4)
C35 0.090(6) 0.099(7) 0.106(6) -0.025(5) -0.037(5) -0.005(5)
C36 0.018(4) 0.043(4) 0.034(4) -0.020(3) 0.003(3) 0.012(3)
C37 0.052(6) 0.061(6) 0.030(4) -0.008(4) 0.002(4) 0.019(5)
C38 0.086(7) 0.085(6) 0.087(6) -0.024(5) -0.005(5) 0.023(5)
C39 0.108(4) 0.115(4) 0.113(4) -0.036(3) -0.023(3) -0.016(3)
C40 0.086(9) 0.094(8) 0.051(6) -0.039(6) 0.005(6) 0.007(7)
C41 0.047(4) 0.021(3) 0.027(3) -0.010(3) -0.004(3) -0.005(3)
C42 0.066(5) 0.043(4) 0.065(4) -0.027(3) -0.037(4) 0.007(4)
C43 0.135(7) 0.123(7) 0.107(6) -0.051(5) -0.040(6) 0.006(6)
C44 0.117(7) 0.108(7) 0.151(7) -0.042(6) -0.035(6) -0.024(6)
C45 0.058(6) 0.036(4) 0.071(5) -0.027(4) -0.025(5) 0.010(4)
C46 0.047(4) 0.022(3) 0.028(3) -0.012(3) -0.016(3) 0.002(3)
C47 0.087(5) 0.089(4) 0.057(4) -0.032(4) -0.015(4) -0.031(4)
C48 0.173(8) 0.115(4) 0.121(7) -0.058(5) -0.012(6) -0.020(5)
C49 0.128(7) 0.122(6) 0.090(6) -0.039(5) -0.005(5) -0.037(5)
C50 0.150(8) 0.170(8) 0.133(7) -0.041(6) -0.053(6) -0.022(6)
C51 0.091(4) 0.069(4) 0.096(5) -0.054(3) 0.024(4) -0.049(4)
C52 0.102(5) 0.100(6) 0.111(5) -0.027(5) 0.004(4) -0.046(5)
C53 0.168(8) 0.171(8) 0.138(5) -0.020(5) -0.032(5) -0.036(6)
C54 0.128(8) 0.125(7) 0.140(7) -0.044(6) -0.003(6) -0.043(6)
C55 0.151(8) 0.155(8) 0.185(8) -0.037(6) -0.016(6) -0.047(6)
C56 0.019(3) 0.037(4) 0.027(3) -0.018(3) -0.008(3) 0.002(3)
C57 0.024(3) 0.063(5) 0.027(3) -0.023(3) -0.011(3) -0.008(4)
C58 0.039(4) 0.080(6) 0.079(5) -0.038(4) -0.035(4) -0.011(4)
C59 0.036(4) 0.079(7) 0.043(4) -0.007(4) -0.028(3) -0.007(5)
C60 0.023(4) 0.128(8) 0.039(4) -0.033(5) -0.011(3) -0.013(5)
C61 0.055(6) 0.051(5) 0.045(5) -0.005(4) -0.019(4) 0.000(5)
C62 0.032(5) 0.103(7) 0.093(6) -0.057(6) -0.026(4) 0.003(5)
C63 0.074(7) 0.050(6) 0.057(6) -0.006(5) -0.008(6) -0.005(6)
O1 0.037(3) 0.020(2) 0.037(2) -0.013(2) -0.020(2) 0.010(2)
O2 0.020(2) 0.033(3) 0.026(2) -0.0154(19) -0.0115(19) 0.011(2)
O3 0.017(2) 0.018(2) 0.027(2) -0.0095(18) -0.0087(18) 0.0016(19)
O4 0.011(2) 0.039(3) 0.038(2) -0.023(2) -0.0079(19) 0.001(2)
O5 0.037(3) 0.031(3) 0.016(2) -0.012(2) 0.010(2) -0.005(2)
O6 0.038(3) 0.021(2) 0.014(2) -0.0021(18) -0.004(2) -0.006(2)
O7 0.020(2) 0.020(2) 0.0115(19) 0.0004(17) -0.0079(17) 0.0027(19)
O8 0.030(3) 0.028(3) 0.026(2) -0.008(2) -0.011(2) 0.007(2)
O9 0.033(2) 0.042(3) 0.022(2) -0.011(2) -0.008(2) -0.017(2)
O10 0.022(2) 0.027(2) 0.023(2) -0.0146(18) -0.0024(18) -0.0119(19)
O11 0.028(2) 0.025(2) 0.020(2) -0.0090(18) -0.0009(19) -0.007(2)
O12 0.027(2) 0.027(2) 0.019(2) -0.0107(18) 0.0024(19) -0.011(2)
O13 0.033(3) 0.033(3) 0.031(2) -0.013(2) -0.024(2) 0.015(2)
O14 0.060(3) 0.021(2) 0.030(2) -0.008(2) -0.024(2) 0.000(2)
O15 0.031(3) 0.038(3) 0.020(2) -0.011(2) -0.004(2) 0.016(2)
O16 0.021(3) 0.038(3) 0.024(2) -0.007(2) -0.004(2) 0.009(2)
O17 0.056(3) 0.019(2) 0.031(2) -0.005(2) -0.025(2) 0.001(2)
O18 0.032(3) 0.023(2) 0.039(3) -0.014(2) -0.007(2) -0.001(2)
O19 0.028(2) 0.038(3) 0.015(2) -0.0064(19) -0.0067(19) -0.010(2)
O20 0.036(3) 0.032(2) 0.015(2) -0.0101(18) -0.0057(19) -0.010(2)
O21 0.024(3) 0.081(3) 0.094(4) -0.065(3) 0.027(3) -0.034(3)
O22 0.120(4) 0.052(3) 0.017(3) -0.005(2) 0.011(3) -0.055(3)
O23 0.017(2) 0.027(2) 0.028(2) -0.0090(18) -0.0083(18) -0.0095(19)
O24 0.022(2) 0.040(3) 0.020(2) -0.0133(19) -0.0083(18) -0.003(2)
O25 0.021(2) 0.017(2) 0.022(2) -0.0090(17) -0.0056(18) -0.0017(19)
O26 0.019(2) 0.014(2) 0.017(2) -0.0030(17) -0.0067(17) -0.0001(18)
O27 0.015(2) 0.021(2) 0.018(2) -0.0063(17) -0.0077(17) -0.0009(18)
O28 0.024(2) 0.016(2) 0.016(2) -0.0056(17) -0.0051(18) 0.0013(19)
O29 0.017(2) 0.020(2) 0.0129(19) -0.0090(16) -0.0065(17) 0.0081(18)
O30 0.022(2) 0.024(2) 0.022(2) -0.0120(18) -0.0059(18) 0.004(2)
O31 0.018(2) 0.023(2) 0.015(2) -0.0064(18) -0.0055(17) 0.0054(19)
O32 0.024(2) 0.021(2) 0.022(2) -0.0062(18) -0.0151(18) 0.0046(19)
O33 0.017(2) 0.027(2) 0.019(2) -0.0136(18) -0.0012(18) 0.001(2)
O34 0.018(2) 0.017(2) 0.017(2) -0.0082(17) -0.0015(17) -0.0006(18)
O35 0.019(2) 0.022(2) 0.018(2) -0.0100(17) -0.0043(17) 0.0044(19)
O36 0.021(2) 0.0174(19) 0.023(2) -0.0117(16) -0.0085(18) 0.0022(18)
O37 0.0090(19) 0.025(2) 0.024(2) -0.0117(18) -0.0006(17) -0.0041(17)
O38 0.019(2) 0.031(3) 0.025(2) -0.005(2) -0.0111(19) -0.002(2)
O39 0.019(2) 0.059(3) 0.054(3) -0.034(3) -0.006(2) -0.007(2)
O40 0.040(3) 0.022(2) 0.027(2) -0.004(2) -0.012(2) 0.002(2)
C64 0.063(7) 0.068(7) 0.067(7) -0.025(5) -0.023(6) -0.003(6)
O41 0.081(5) 0.088(5) 0.084(5) -0.027(4) -0.027(4) -0.021(4)
O42 0.059(4) 0.102(4) 0.078(4) -0.007(3) -0.016(3) -0.014(3)
C65 0.099(6) 0.100(6) 0.088(6) -0.024(4) -0.026(5) -0.012(5)
O43 0.143(6) 0.139(6) 0.137(6) -0.042(4) -0.041(5) -0.025(5)
O44 0.103(6) 0.104(6) 0.100(6) -0.019(4) -0.043(4) -0.011(5)
O45 0.139(6) 0.127(6) 0.137(6) -0.035(4) -0.021(5) -0.021(5)
O46 0.122(6) 0.118(6) 0.134(6) -0.038(4) -0.028(5) -0.031(5)
O47 0.138(6) 0.149(6) 0.140(6) -0.047(4) -0.030(5) -0.031(5)
O48 0.101(6) 0.105(6) 0.095(6) -0.027(4) -0.024(4) -0.021(4)

loop_
_atom_type_symbol
_atom_type_description
_atom_type_scat_dispersion_real
_atom_type_scat_dispersion_imag
_atom_type_scat_source
C C 0.0033 0.0016 'International Tables Vol C Tables 4.2.6.8 and 6.1.1.4'
H H 0.0000 0.0000 'International Tables Vol C Tables 4.2.6.8 and 6.1.1.4'
N N 0.0061 0.0033 'International Tables Vol C Tables 4.2.6.8 and 6.1.1.4'
O O 0.0106 0.0060 'International Tables Vol C Tables 4.2.6.8 and 6.1.1.4'
Zn Zn 0.2839 1.4301 'International Tables Vol C Tables 4.2.6.8 and 6.1.1.4'
Gd Gd -0.1653 3.9035 'International Tables Vol C Tables 4.2.6.8 and 6.1.1.4'

loop_
_geom_angle_atom_site_label_1
_geom_angle_atom_site_label_2
_geom_angle_atom_site_label_3
_geom_angle
_geom_angle_site_symmetry_1
_geom_angle_site_symmetry_3
O25 Zn1 O25 180.000(3) . 2_766
O25 Zn1 O27 87.46(17) . 2_766
O25 Zn1 O27 92.54(17) 2_766 2_766
O25 Zn1 O27 92.54(17) . .
O25 Zn1 O27 87.46(17) 2_766 .
O27 Zn1 O27 180.0(2) 2_766 .
O25 Zn1 O26 93.15(18) . .
O25 Zn1 O26 86.85(18) 2_766 .
O27 Zn1 O26 87.57(17) 2_766 .
O27 Zn1 O26 92.43(17) . .
O25 Zn1 O26 86.85(18) . 2_766
O25 Zn1 O26 93.15(18) 2_766 2_766
O27 Zn1 O26 92.43(17) 2_766 2_766
O27 Zn1 O26 87.57(17) . 2_766
O26 Zn1 O26 180.0(2) . 2_766
O32 Gd1 O3 135.14(15) . .
O32 Gd1 O2 70.17(17) . .
O3 Gd1 O2 132.89(17) . .
O32 Gd1 O13 125.72(17) . .
O3 Gd1 O13 98.19(18) . .
O2 Gd1 O13 80.84(17) . .
O32 Gd1 O29 74.79(16) . .
O3 Gd1 O29 75.40(16) . .
O2 Gd1 O29 77.21(15) . .
O13 Gd1 O29 141.71(16) . .
O32 Gd1 O8 107.77(17) . .
O3 Gd1 O8 74.77(17) . .
O2 Gd1 O8 144.42(16) . .
O13 Gd1 O8 72.02(16) . .
O29 Gd1 O8 137.81(15) . .
O32 Gd1 O14 74.59(17) . .
O3 Gd1 O14 141.81(16) . .
O2 Gd1 O14 72.84(17) . .
O13 Gd1 O14 53.03(19) . .
O29 Gd1 O14 142.76(17) . .
O8 Gd1 O14 72.53(17) . .
O32 Gd1 N1 135.69(17) . .
O3 Gd1 N1 62.48(17) . .
O2 Gd1 N1 73.32(19) . .
O13 Gd1 N1 70.44(18) . .
O29 Gd1 N1 73.37(17) . .
O8 Gd1 N1 116.53(19) . .
O14 Gd1 N1 117.12(18) . .
O32 Gd1 O25 68.93(16) . .
O3 Gd1 O25 70.19(16) . .
O2 Gd1 O25 133.37(16) . .
O13 Gd1 O25 142.82(15) . .
O29 Gd1 O25 71.35(14) . .
O8 Gd1 O25 70.85(15) . .
O14 Gd1 O25 115.62(17) . .
N1 Gd1 O25 126.25(16) . .
O32 Gd1 C31 99.9(2) . .
O3 Gd1 C31 121.9(2) . .
O2 Gd1 C31 74.23(19) . .
O13 Gd1 C31 26.6(2) . .
O29 Gd1 C31 150.99(19) . .
O8 Gd1 C31 71.18(19) . .
O14 Gd1 C31 26.4(2) . .
N1 Gd1 C31 93.5(2) . .
O25 Gd1 C31 134.2(2) . .
O32 Gd1 Gd2 36.00(11) . .
O3 Gd1 Gd2 143.24(11) . .
O2 Gd1 Gd2 34.76(13) . .
O13 Gd1 Gd2 108.19(13) . .
O29 Gd1 Gd2 67.99(11) . .
O8 Gd1 Gd2 137.29(14) . .
O14 Gd1 Gd2 74.78(12) . .
N1 Gd1 Gd2 102.51(14) . .
O25 Gd1 Gd2 100.28(11) . .
C31 Gd1 Gd2 90.71(17) . .
O30 Gd2 O17 141.40(16) . .
O30 Gd2 O15 78.91(18) . .
O17 Gd2 O15 85.8(2) . .
O30 Gd2 O33 85.94(16) . .
O17 Gd2 O33 83.17(18) . .
O15 Gd2 O33 139.58(16) . .
O30 Gd2 O28 67.13(17) . .
O17 Gd2 O28 74.63(16) . .
O15 Gd2 O28 73.88(16) . .
O33 Gd2 O28 65.70(15) . .
O30 Gd2 O2 71.66(17) . .
O17 Gd2 O2 145.40(16) . .
O15 Gd2 O2 94.41(18) . .
O33 Gd2 O2 116.06(16) . .
O28 Gd2 O2 138.56(16) . .
O30 Gd2 O32 78.80(15) . .
O17 Gd2 O32 120.48(18) . .
O15 Gd2 O32 153.67(19) . .
O33 Gd2 O32 51.73(16) . .
O28 Gd2 O32 109.63(14) . .
O2 Gd2 O32 65.24(15) . .
O30 Gd2 O1 119.09(17) . .
O17 Gd2 O1 86.89(18) . .
O15 Gd2 O1 68.91(16) . .
O33 Gd2 O1 148.36(15) . .
O28 Gd2 O1 139.42(16) . .
O2 Gd2 O1 61.40(17) . .
O32 Gd2 O1 110.89(15) . .
O30 Gd2 O40 143.03(17) . .
O17 Gd2 O40 71.81(18) . .
O15 Gd2 O40 129.60(17) . .
O33 Gd2 O40 82.94(16) . .
O28 Gd2 O40 136.18(18) . .
O2 Gd2 O40 81.90(18) . .
O32 Gd2 O40 66.66(15) . .
O1 Gd2 O40 65.42(17) . .
O30 Gd2 N8 79.79(17) . .
O17 Gd2 N8 103.5(2) . .
O15 Gd2 N8 155.35(16) . .
O33 Gd2 N8 25.69(18) . .
O28 Gd2 N8 86.47(17) . .
O2 Gd2 N8 90.55(18) . .
O32 Gd2 N8 26.16(18) . .
O1 Gd2 N8 133.48(17) . .
O40 Gd2 N8 75.00(17) . .
O30 Gd2 Gd5 81.51(12) . .
O17 Gd2 Gd5 69.57(13) . .
O15 Gd2 Gd5 107.46(13) . .
O33 Gd2 Gd5 32.65(11) . .
O28 Gd2 Gd5 34.53(11) . .
O2 Gd2 Gd5 141.30(11) . .
O32 Gd2 Gd5 82.84(11) . .
O1 Gd2 Gd5 156.46(13) . .
O40 Gd2 Gd5 105.86(13) . .
N8 Gd2 Gd5 56.90(14) . .
O30 Gd2 Gd1 68.02(12) . .
O17 Gd2 Gd1 146.06(12) . .
O15 Gd2 Gd1 123.43(16) . .
O33 Gd2 Gd1 83.35(12) . .
O28 Gd2 Gd1 126.35(11) . .
O2 Gd2 Gd1 32.73(11) . .
O32 Gd2 Gd1 33.04(11) . .
O1 Gd2 Gd1 88.50(13) . .
O40 Gd2 Gd1 75.72(13) . .
N8 Gd2 Gd1 57.84(15) . .
Gd5 Gd2 Gd1 111.18(3) . .
O35 Gd3 O16 141.65(18) . .
O35 Gd3 O20 77.97(17) . .
O16 Gd3 O20 86.36(19) . .
O35 Gd3 O30 87.22(16) . .
O16 Gd3 O30 82.34(16) . .
O20 Gd3 O30 139.43(17) . .
O35 Gd3 O28 67.53(15) . .
O16 Gd3 O28 74.59(17) . .
O20 Gd3 O28 74.07(16) . .
O30 Gd3 O28 65.37(17) . .
O35 Gd3 O31 77.43(17) . .
O16 Gd3 O31 121.70(18) . .
O20 Gd3 O31 151.80(16) . .
O30 Gd3 O31 52.27(15) . .
O28 Gd3 O31 108.49(15) . .
O35 Gd3 O6 71.64(16) . .
O16 Gd3 O6 145.15(17) . .
O20 Gd3 O6 94.48(17) . .
O30 Gd3 O6 116.47(16) . .
O28 Gd3 O6 139.02(16) . .
O31 Gd3 O6 64.68(15) . .
O35 Gd3 O39 142.80(18) . .
O16 Gd3 O39 71.7(2) . .
O20 Gd3 O39 131.06(17) . .
O30 Gd3 O39 81.44(18) . .
O28 Gd3 O39 135.13(17) . .
O31 Gd3 O39 67.60(17) . .
O6 Gd3 O39 82.01(18) . .
O35 Gd3 O5 119.11(16) . .
O16 Gd3 O5 86.64(17) . .
O20 Gd3 O5 69.84(18) . .
O30 Gd3 O5 147.23(18) . .
O28 Gd3 O5 140.13(17) . .
O31 Gd3 O5 111.30(16) . .
O6 Gd3 O5 61.42(15) . .
O39 Gd3 O5 65.80(19) . .
O35 Gd3 N7 80.12(17) . .
O16 Gd3 N7 103.31(18) . .
O20 Gd3 N7 154.59(18) . .
O30 Gd3 N7 25.88(17) . .
O28 Gd3 N7 85.78(18) . .
O31 Gd3 N7 26.47(16) . .
O6 Gd3 N7 90.68(17) . .
O39 Gd3 N7 74.30(19) . .
O5 Gd3 N7 133.31(19) . .
O35 Gd3 Gd5 34.20(12) . .
O16 Gd3 Gd5 107.48(14) . .
O20 Gd3 Gd5 66.25(12) . .
O30 Gd3 Gd5 80.30(12) . .
O28 Gd3 Gd5 34.56(11) . .
O31 Gd3 Gd5 99.38(11) . .
O6 Gd3 Gd5 104.63(12) . .
O39 Gd3 Gd5 161.65(13) . .
O5 Gd3 Gd5 132.47(14) . .
N7 Gd3 Gd5 88.37(14) . .
O35 Gd3 Gd4 68.20(13) . .
O16 Gd3 Gd4 145.69(15) . .
O20 Gd3 Gd4 123.42(12) . .
O30 Gd3 Gd4 83.62(12) . .
O28 Gd3 Gd4 126.24(10) . .
O31 Gd3 Gd4 32.16(10) . .
O6 Gd3 Gd4 32.85(11) . .
O39 Gd3 Gd4 75.37(13) . .
O5 Gd3 Gd4 88.50(12) . .
N7 Gd3 Gd4 57.84(13) . .
Gd5 Gd3 Gd4 100.75(3) . .
O31 Gd4 O6 70.24(16) . .
O31 Gd4 O7 133.65(15) . .
O6 Gd4 O7 131.91(18) . .
O31 Gd4 O36 73.47(16) . .
O6 Gd4 O36 76.88(17) . .
O7 Gd4 O36 74.46(16) . .
O31 Gd4 O22 122.4(2) . .
O6 Gd4 O22 79.18(19) . .
O7 Gd4 O22 103.2(2) . .
O36 Gd4 O22 143.8(2) . .
O31 Gd4 O12 111.56(17) . .
O6 Gd4 O12 144.86(16) . .
O7 Gd4 O12 73.87(17) . .
O36 Gd4 O12 138.17(15) . .
O22 Gd4 O12 70.58(19) . .
O31 Gd4 O21 72.71(19) . .
O6 Gd4 O21 74.9(2) . .
O7 Gd4 O21 143.8(2) . .
O36 Gd4 O21 141.55(18) . .
O22 Gd4 O21 52.4(2) . .
O12 Gd4 O21 72.6(2) . .
O31 Gd4 N3 135.7(2) . .
O6 Gd4 N3 73.10(19) . .
O7 Gd4 N3 62.55(18) . .
O36 Gd4 N3 74.67(19) . .
O22 Gd4 N3 72.7(2) . .
O12 Gd4 N3 112.8(2) . .
O21 Gd4 N3 120.1(2) . .
O31 Gd4 O27 69.18(15) . .
O6 Gd4 O27 134.53(15) . .
O7 Gd4 O27 69.88(14) . .
O36 Gd4 O27 72.73(15) . .
O22 Gd4 O27 141.5(2) . .
O12 Gd4 O27 71.16(15) . .
O21 Gd4 O27 110.9(2) . .
N3 Gd4 O27 127.65(17) . .
O31 Gd4 C51 98.1(2) . .
O6 Gd4 C51 75.0(3) . .
O7 Gd4 C51 125.1(2) . .
O36 Gd4 C51 151.8(3) . .
O22 Gd4 C51 25.6(3) . .
O12 Gd4 C51 70.0(3) . .
O21 Gd4 C51 26.9(3) . .
N3 Gd4 C51 95.7(3) . .
O27 Gd4 C51 130.3(3) . .
O31 Gd4 Gd3 35.13(12) . .
O6 Gd4 Gd3 35.48(11) . .
O7 Gd4 Gd3 142.27(13) . .
O36 Gd4 Gd3 67.92(11) . .
O22 Gd4 Gd3 105.33(16) . .
O12 Gd4 Gd3 139.45(11) . .
O21 Gd4 Gd3 73.93(16) . .
N3 Gd4 Gd3 103.53(16) . .
O27 Gd4 Gd3 100.70(10) . .
C51 Gd4 Gd3 89.5(2) . .
O18 Gd5 O19 86.62(18) . .
O18 Gd5 O33 78.17(18) . .
O19 Gd5 O33 140.66(16) . .
O18 Gd5 O28 74.78(18) . .
O19 Gd5 O28 74.08(16) . .
O33 Gd5 O28 66.99(15) . .
O18 Gd5 O35 141.05(17) . .
O19 Gd5 O35 82.70(17) . .
O33 Gd5 O35 86.79(16) . .
O28 Gd5 O35 66.27(15) . .
O18 Gd5 O10 92.92(17) . .
O19 Gd5 O10 145.43(17) . .
O33 Gd5 O10 72.19(16) . .
O28 Gd5 O10 138.93(15) . .
O35 Gd5 O10 116.47(15) . .
O18 Gd5 O38 130.85(19) . .
O19 Gd5 O38 72.43(16) . .
O33 Gd5 O38 142.70(16) . .
O28 Gd5 O38 135.31(14) . .
O35 Gd5 O38 80.81(16) . .
O10 Gd5 O38 82.17(15) . .
O18 Gd5 O37 150.55(16) . .
O19 Gd5 O37 122.71(16) . .
O33 Gd5 O37 76.67(15) . .
O28 Gd5 O37 108.54(16) . .
O35 Gd5 O37 51.92(14) . .
O10 Gd5 O37 64.91(15) . .
O38 Gd5 O37 67.97(16) . .
O18 Gd5 O9 68.63(18) . .
O19 Gd5 O9 86.75(17) . .
O33 Gd5 O9 119.65(16) . .
O28 Gd5 O9 139.47(16) . .
O35 Gd5 O9 147.10(15) . .
O10 Gd5 O9 61.29(16) . .
O38 Gd5 O9 66.29(16) . .
O37 Gd5 O9 111.86(16) . .
O18 Gd5 N9 154.73(19) . .
O19 Gd5 N9 103.88(17) . .
O33 Gd5 N9 79.34(17) . .
O28 Gd5 N9 85.94(16) . .
O35 Gd5 N9 25.47(15) . .
O10 Gd5 N9 91.04(16) . .
O38 Gd5 N9 74.42(17) . .
O37 Gd5 N9 26.54(15) . .
O9 Gd5 N9 133.89(16) . .
O18 Gd5 Gd6 121.87(13) . .
O19 Gd5 Gd6 146.95(12) . .
O33 Gd5 Gd6 67.87(11) . .
O28 Gd5 Gd6 126.14(12) . .
O35 Gd5 Gd6 83.48(11) . .
O10 Gd5 Gd6 32.99(11) . .
O38 Gd5 Gd6 75.81(11) . .
O37 Gd5 Gd6 32.28(10) . .
O9 Gd5 Gd6 88.81(11) . .
N9 Gd5 Gd6 58.07(12) . .
O18 Gd5 Gd2 66.15(15) . .
O19 Gd5 Gd2 107.20(12) . .
O33 Gd5 Gd2 33.54(11) . .
O28 Gd5 Gd2 34.97(10) . .
O35 Gd5 Gd2 81.50(11) . .
O10 Gd5 Gd2 104.11(11) . .
O38 Gd5 Gd2 162.20(12) . .
O37 Gd5 Gd2 99.24(11) . .
O9 Gd5 Gd2 131.40(11) . .
N9 Gd5 Gd2 88.69(12) . .
Gd6 Gd5 Gd2 100.21(2) . .
O37 Gd6 O10 70.27(16) . .
O37 Gd6 O11 134.24(18) . .
O10 Gd6 O11 132.34(16) . .
O37 Gd6 O34 74.59(15) . .
O10 Gd6 O34 77.60(16) . .
O11 Gd6 O34 74.16(16) . .
O37 Gd6 O23 121.31(16) . .
O10 Gd6 O23 78.51(16) . .
O11 Gd6 O23 103.56(17) . .
O34 Gd6 O23 143.80(15) . .
O37 Gd6 O4 111.50(16) . .
O10 Gd6 O4 144.66(17) . .
O11 Gd6 O4 73.32(16) . .
O34 Gd6 O4 137.70(17) . .
O23 Gd6 O4 70.80(17) . .
O37 Gd6 O24 71.80(16) . .
O10 Gd6 O24 75.82(16) . .
O11 Gd6 O24 142.95(16) . .
O34 Gd6 O24 142.49(15) . .
O23 Gd6 O24 52.70(15) . .
O4 Gd6 O24 71.84(17) . .
O37 Gd6 N5 136.66(16) . .
O10 Gd6 N5 73.57(17) . .
O11 Gd6 N5 62.53(18) . .
O34 Gd6 N5 75.02(16) . .
O23 Gd6 N5 72.37(17) . .
O4 Gd6 N5 111.80(17) . .
O24 Gd6 N5 120.97(18) . .
O37 Gd6 O26 69.23(16) . .
O10 Gd6 O26 134.80(15) . .
O11 Gd6 O26 70.21(16) . .
O34 Gd6 O26 73.11(14) . .
O23 Gd6 O26 141.31(14) . .
O4 Gd6 O26 70.91(15) . .
O24 Gd6 O26 109.04(15) . .
N5 Gd6 O26 128.33(16) . .
O37 Gd6 C56 96.83(18) . .
O10 Gd6 C56 75.87(19) . .
O11 Gd6 C56 124.95(19) . .
O34 Gd6 C56 153.45(19) . .
O23 Gd6 C56 26.23(17) . .
O4 Gd6 C56 68.8(2) . .
O24 Gd6 C56 26.48(17) . .
N5 Gd6 C56 96.7(2) . .
O26 Gd6 C56 128.06(18) . .
O37 Gd6 Gd5 35.39(12) . .
O10 Gd6 Gd5 35.28(11) . .
O11 Gd6 Gd5 142.95(12) . .
O34 Gd6 Gd5 68.90(11) . .
O23 Gd6 Gd5 104.35(11) . .
O4 Gd6 Gd5 139.58(11) . .
O24 Gd6 Gd5 74.09(11) . .
N5 Gd6 Gd5 104.04(13) . .
O26 Gd6 Gd5 101.03(10) . .
C56 Gd6 Gd5 89.41(14) . .
C8 N1 N2 118.0(6) . .
C8 N1 Gd1 126.7(5) . .
N2 N1 Gd1 115.1(4) . .
C10 N2 N1 116.5(6) . .
C10 N2 C9 121.0(7) . .
N1 N2 C9 122.5(6) . .
C18 N3 N4 117.9(7) . .
C18 N3 Gd4 126.1(6) . .
N4 N3 Gd4 115.6(4) . .
C20 N4 N3 116.0(6) . .
C20 N4 C19 122.2(7) . .
N3 N4 C19 121.7(6) . .
C28 N5 N6 117.0(5) . .
C28 N5 Gd6 126.7(5) . .
N6 N5 Gd6 116.2(4) . .
C30 N6 N5 116.4(5) . .
C30 N6 C29 120.0(6) . .
N5 N6 C29 123.5(6) . .
O29 N7 O30 124.4(6) . .
O29 N7 O31 120.4(6) . .
O30 N7 O31 115.1(6) . .
O29 N7 Gd3 174.4(5) . .
O30 N7 Gd3 56.3(3) . .
O31 N7 Gd3 59.1(3) . .
O33 N8 O34 123.8(6) . .
O33 N8 O32 114.6(6) . .
O34 N8 O32 121.6(6) . .
O33 N8 Gd2 55.1(3) . .
O34 N8 Gd2 174.7(4) . .
O32 N8 Gd2 59.9(3) . .
O35 N9 O36 125.1(6) . .
O35 N9 O37 114.3(6) . .
O36 N9 O37 120.7(5) . .
O35 N9 Gd5 56.0(3) . .
O36 N9 Gd5 174.9(4) . .
O37 N9 Gd5 58.6(3) . .
O2 C2 C7 125.6(7) . .
O2 C2 C3 115.9(7) . .
C7 C2 C3 118.5(7) . .
O1 C3 C4 125.4(7) . .
O1 C3 C2 113.7(6) . .
C4 C3 C2 120.9(8) . .
C3 C4 C5 119.3(8) . .
C6 C5 C4 121.0(8) . .
C5 C6 C7 120.5(9) . .
C2 C7 C6 119.7(8) . .
C2 C7 C8 126.0(6) . .
C6 C7 C8 114.3(8) . .
N1 C8 C7 126.4(8) . .
O4 C10 O3 124.4(6) 2_766 .
O4 C10 N2 119.1(7) 2_766 .
O3 C10 N2 116.5(7) . .
O6 C12 C17 123.8(7) . .
O6 C12 C13 117.9(7) . .
C17 C12 C13 118.3(7) . .
C12 C13 O5 114.3(6) . .
C12 C13 C14 122.2(8) . .
O5 C13 C14 123.5(8) . .
C15 C14 C13 118.3(9) . .
C16 C15 C14 121.2(9) . .
C15 C16 C17 120.9(9) . .
C12 C17 C16 119.1(8) . .
C12 C17 C18 126.5(7) . .
C16 C17 C18 114.3(8) . .
N3 C18 C17 126.2(8) . .
O8 C20 O7 124.4(6) 2_766 .
O8 C20 N4 119.1(7) 2_766 .
O7 C20 N4 116.5(6) . .
C23 C22 O9 124.7(7) . .
C23 C22 C27 123.7(6) . .
O9 C22 C27 111.5(6) . .
C22 C23 C24 118.4(7) . .
C25 C24 C23 119.7(8) . .
C24 C25 C26 124.0(7) . .
C25 C26 C28 117.6(6) . .
C25 C26 C27 116.8(7) . .
C28 C26 C27 125.2(7) . .
O10 C27 C22 119.2(6) . .
O10 C27 C26 123.5(7) . .
C22 C27 C26 117.3(7) . .
N5 C28 C26 126.6(6) . .
O12 C30 O11 123.4(7) 2_766 .
O12 C30 N6 121.0(6) 2_766 .
O11 C30 N6 115.6(6) . .
O14 C31 O13 120.7(7) . .
O14 C31 C32 125.5(8) . .
O13 C31 C32 113.3(7) . .
O14 C31 Gd1 62.5(4) . .
O13 C31 Gd1 58.3(4) . .
C32 C31 Gd1 166.1(6) . .
C33 C32 C31 108.0(6) . .
C33 C32 C34 113.4(5) . .
C31 C32 C34 105.0(5) . .
C33 C32 C35 108.2(5) . .
C31 C32 C35 114.2(6) . .
C34 C32 C35 108.3(6) . .
O16 C36 O15 125.0(7) . .
O16 C36 C37 117.3(7) . .
O15 C36 C37 117.6(7) . .
C38 C37 C39 113.7(11) . .
C38 C37 C40 111.6(11) . .
C39 C37 C40 105.5(10) . .
C38 C37 C36 111.3(8) . .
C39 C37 C36 106.3(10) . .
C40 C37 C36 108.1(9) . .
O17 C41 O18 124.8(8) . .
O17 C41 C42 118.4(7) . .
O18 C41 C42 116.8(8) . .
C44 C42 C43 108.4(13) . .
C44 C42 C45 112.0(10) . .
C43 C42 C45 108.6(10) . .
C44 C42 C41 108.4(10) . .
C43 C42 C41 106.3(9) . .
C45 C42 C41 112.9(8) . .
O20 C46 O19 125.0(6) . .
O20 C46 C47 121.7(6) . .
O19 C46 C47 112.6(6) . .
C46 C47 C48 105.2(7) . .
C46 C47 C49 110.0(7) . .
C48 C47 C49 113.8(6) . .
C46 C47 C50 111.6(7) . .
C48 C47 C50 108.3(6) . .
C49 C47 C50 108.0(6) . .
O22 C51 O21 119.6(7) . .
O22 C51 C52 108.8(8) . .
O21 C51 C52 131.3(8) . .
O22 C51 Gd4 58.8(4) . .
O21 C51 Gd4 60.9(4) . .
C52 C51 Gd4 165.4(7) . .
C51 C52 C55 103.0(7) . .
C51 C52 C54 108.0(7) . .
C55 C52 C54 111.0(6) . .
C51 C52 C53 114.3(7) . .
C55 C52 C53 110.6(6) . .
C54 C52 C53 109.8(6) . .
O23 C56 O24 120.1(7) . .
O23 C56 C57 119.9(6) . .
O24 C56 C57 120.0(6) . .
O23 C56 Gd6 59.0(4) . .
O24 C56 Gd6 61.1(4) . .
C57 C56 Gd6 178.9(5) . .
C56 C57 C60 108.5(7) . .
C56 C57 C59 111.2(7) . .
C60 C57 C59 109.2(7) . .
C56 C57 C58 106.6(6) . .
C60 C57 C58 111.4(8) . .
C59 C57 C58 109.9(7) . .
C3 O1 C1 117.8(6) . .
C3 O1 Gd2 113.1(4) . .
C1 O1 Gd2 121.3(5) . .
C2 O2 Gd1 131.1(5) . .
C2 O2 Gd2 116.3(4) . .
Gd1 O2 Gd2 112.52(19) . .
C10 O3 Gd1 129.3(4) . .
C10 O4 Gd6 140.7(5) 2_766 .
C13 O5 C11 119.3(6) . .
C13 O5 Gd3 115.2(5) . .
C11 O5 Gd3 121.2(4) . .
C12 O6 Gd4 129.8(5) . .
C12 O6 Gd3 117.9(4) . .
Gd4 O6 Gd3 111.67(17) . .
C20 O7 Gd4 129.1(4) . .
C20 O8 Gd1 140.4(4) 2_766 .
C22 O9 C21 117.0(6) . .
C22 O9 Gd5 116.8(4) . .
C21 O9 Gd5 121.3(4) . .
C27 O10 Gd6 129.7(4) . .
C27 O10 Gd5 118.0(4) . .
Gd6 O10 Gd5 111.73(18) . .
C30 O11 Gd6 128.9(5) . .
C30 O12 Gd4 141.7(4) 2_766 .
C31 O13 Gd1 95.1(4) . .
C31 O14 Gd1 91.0(5) . .
C36 O15 Gd2 140.5(5) . .
C36 O16 Gd3 137.8(5) . .
C41 O17 Gd2 135.7(5) . .
C41 O18 Gd5 139.4(6) . .
C46 O19 Gd5 135.5(5) . .
C46 O20 Gd3 142.0(4) . .
C51 O21 Gd4 92.2(5) . .
C51 O22 Gd4 95.7(5) . .
C56 O23 Gd6 94.8(4) . .
C56 O24 Gd6 92.4(4) . .
Zn1 O25 Gd1 137.2(2) . .
Zn1 O26 Gd6 136.27(18) . .
Zn1 O27 Gd4 137.2(2) . .
Gd5 O28 Gd2 110.50(16) . .
Gd5 O28 Gd3 110.38(16) . .
Gd2 O28 Gd3 110.1(2) . .
N7 O29 Gd1 136.2(4) . .
N7 O30 Gd2 138.2(4) . .
N7 O30 Gd3 97.8(4) . .
Gd2 O30 Gd3 114.6(2) . .
N7 O31 Gd4 147.6(4) . .
N7 O31 Gd3 94.4(4) . .
Gd4 O31 Gd3 112.71(17) . .
N8 O32 Gd1 145.9(4) . .
N8 O32 Gd2 94.0(4) . .
Gd1 O32 Gd2 110.96(18) . .
N8 O33 Gd5 139.1(4) . .
N8 O33 Gd2 99.2(4) . .
Gd5 O33 Gd2 113.80(17) . .
N8 O34 Gd6 136.2(4) . .
N9 O35 Gd3 137.0(5) . .
N9 O35 Gd5 98.6(4) . .
Gd3 O35 Gd5 113.39(18) . .
N9 O36 Gd4 135.9(4) . .
N9 O37 Gd6 147.8(4) . .
N9 O37 Gd5 94.9(4) . .
Gd6 O37 Gd5 112.33(18) . .
C61 O38 Gd5 127.5(5) . .
C62 O39 Gd3 125.6(6) . .
C63 O40 Gd2 122.0(5) . .

loop_
_geom_bond_atom_site_label_1
_geom_bond_atom_site_label_2
_geom_bond_distance
_geom_bond_site_symmetry_2
Zn1 O25 2.121(4) .
Zn1 O25 2.121(4) 2_766
Zn1 O27 2.127(4) 2_766
Zn1 O27 2.127(4) .
Zn1 O26 2.137(5) .
Zn1 O26 2.137(5) 2_766
Gd1 O32 2.338(5) .
Gd1 O3 2.341(5) .
Gd1 O2 2.344(5) .
Gd1 O13 2.419(5) .
Gd1 O29 2.438(4) .
Gd1 O8 2.484(5) .
Gd1 O14 2.514(5) .
Gd1 N1 2.589(6) .
Gd1 O25 2.624(4) .
Gd1 C31 2.833(8) .
Gd1 Gd2 4.0048(11) .
Gd2 O30 2.328(5) .
Gd2 O17 2.341(6) .
Gd2 O15 2.383(5) .
Gd2 O33 2.415(5) .
Gd2 O28 2.447(4) .
Gd2 O2 2.472(5) .
Gd2 O32 2.521(5) .
Gd2 O1 2.528(5) .
Gd2 O40 2.529(5) .
Gd2 N8 2.907(7) .
Gd2 Gd5 3.9986(14) .
Gd3 O35 2.335(5) .
Gd3 O16 2.336(5) .
Gd3 O20 2.351(5) .
Gd3 O30 2.441(4) .
Gd3 O28 2.451(5) .
Gd3 O31 2.502(5) .
Gd3 O6 2.505(5) .
Gd3 O39 2.518(6) .
Gd3 O5 2.567(5) .
Gd3 N7 2.908(7) .
Gd3 Gd5 3.9988(13) .
Gd3 Gd4 4.0115(13) .
Gd4 O31 2.315(4) .
Gd4 O6 2.342(5) .
Gd4 O7 2.345(4) .
Gd4 O36 2.434(5) .
Gd4 O22 2.441(6) .
Gd4 O12 2.450(5) .
Gd4 O21 2.484(6) .
Gd4 N3 2.564(7) .
Gd4 O27 2.608(4) .
Gd4 C51 2.841(8) .
Gd5 O18 2.349(5) .
Gd5 O19 2.357(4) .
Gd5 O33 2.358(5) .
Gd5 O28 2.420(5) .
Gd5 O35 2.449(5) .
Gd5 O10 2.486(4) .
Gd5 O38 2.487(5) .
Gd5 O37 2.503(5) .
Gd5 O9 2.558(5) .
Gd5 N9 2.922(7) .
Gd5 Gd6 3.9975(16) .
Gd6 O37 2.308(4) .
Gd6 O10 2.343(5) .
Gd6 O11 2.350(5) .
Gd6 O34 2.425(5) .
Gd6 O23 2.443(5) .
Gd6 O4 2.470(5) .
Gd6 O24 2.489(5) .
Gd6 N5 2.566(5) .
Gd6 O26 2.611(5) .
Gd6 C56 2.840(8) .
N1 C8 1.308(9) .
N1 N2 1.387(9) .
N2 C10 1.377(9) .
N2 C9 1.439(11) .
N3 C18 1.304(10) .
N3 N4 1.403(9) .
N4 C20 1.369(9) .
N4 C19 1.438(12) .
N5 C28 1.297(10) .
N5 N6 1.393(8) .
N6 C30 1.378(10) .
N6 C29 1.423(9) .
N7 O29 1.263(8) .
N7 O30 1.281(8) .
N7 O31 1.300(7) .
N8 O33 1.277(8) .
N8 O34 1.280(8) .
N8 O32 1.285(8) .
N9 O35 1.271(7) .
N9 O36 1.273(8) .
N9 O37 1.311(8) .
C1 O1 1.450(9) .
C2 O2 1.332(8) .
C2 C7 1.389(12) .
C2 C3 1.415(11) .
C3 O1 1.384(10) .
C3 C4 1.387(11) .
C4 C5 1.387(13) .
C5 C6 1.358(12) .
C6 C7 1.415(10) .
C7 C8 1.447(12) .
C10 O4 1.237(9) 2_766
C10 O3 1.269(9) .
C11 O5 1.428(10) .
C12 O6 1.332(8) .
C12 C17 1.389(12) .
C12 C13 1.392(11) .
C13 O5 1.394(10) .
C13 C14 1.407(11) .
C14 C15 1.374(15) .
C15 C16 1.354(15) .
C16 C17 1.428(11) .
C17 C18 1.444(12) .
C20 O8 1.244(8) 2_766
C20 O7 1.267(8) .
C21 O9 1.437(9) .
C22 C23 1.369(11) .
C22 O9 1.388(8) .
C22 C27 1.404(11) .
C23 C24 1.409(10) .
C24 C25 1.334(12) .
C25 C26 1.416(11) .
C26 C28 1.433(11) .
C26 C27 1.438(9) .
C27 O10 1.339(9) .
C30 O12 1.241(9) 2_766
C30 O11 1.291(8) .
C31 O14 1.261(11) .
C31 O13 1.275(11) .
C31 C32 1.529(10) .
C32 C33 1.528(7) .
C32 C34 1.530(6) .
C32 C35 1.572(7) .
C36 O16 1.259(9) .
C36 O15 1.268(9) .
C36 C37 1.550(12) .
C37 C38 1.467(15) .
C37 C39 1.51(2) .
C37 C40 1.524(16) .
C41 O17 1.264(11) .
C41 O18 1.264(9) .
C41 C42 1.528(13) .
C42 C44 1.406(19) .
C42 C43 1.506(17) .
C42 C45 1.517(13) .
C46 O20 1.243(10) .
C46 O19 1.285(8) .
C46 C47 1.518(7) .
C47 C48 1.521(7) .
C47 C49 1.530(7) .
C47 C50 1.579(8) .
C51 O22 1.232(12) .
C51 O21 1.284(11) .
C51 C52 1.522(8) .
C52 C55 1.532(7) .
C52 C54 1.540(8) .
C52 C53 1.553(7) .
C56 O23 1.259(8) .
C56 O24 1.267(9) .
C56 C57 1.512(11) .
C57 C60 1.517(11) .
C57 C59 1.535(11) .
C57 C58 1.537(13) .
C61 O38 1.425(10) .
C62 O39 1.425(11) .
C63 O40 1.462(13) .
O4 C10 1.237(9) 2_766
O8 C20 1.244(8) 2_766
O12 C30 1.241(9) 2_766
C64 O41 1.36(3) .
C65 O43 1.21(3) .
